data_7060307
loop_
_publ_author_name
'Siegel, David J.'
'Anderson, Grace I.'
'Cyr, Noah'
'Lambrecht, Daniel S.'
'Zeller, Matthias'
'Hillesheim, Patrick C.'
'Mirjafari, Arsalan'

_publ_section_title
;
 Molecular design principles of ionic liquids with a sulfonyl fluoride
 moiety
;
_journal_issue 5
_journal_name_full 'New Journal of Chemistry'
_journal_page_first 2443
_journal_page_last 2452
_journal_paper_doi 10.1039/D0NJ05603K
_journal_volume 45
_journal_year 2021
_chemical_formula_moiety 'C7 H12 F N2 O2 S, C2 F6 N O4 S2'
_chemical_formula_sum 'C9 H12 F7 N3 O6 S3'
_chemical_formula_weight 487.40
_space_group_crystal_system triclinic
_space_group_IT_number 2
_space_group_name_Hall '-P 1'
_space_group_name_H-M_alt 'P -1'
_atom_sites_solution_hydrogens geom
_atom_sites_solution_primary direct
_atom_sites_solution_secondary difmap
_audit_creation_method SHELXL-2018/3
_audit_update_record
;
2020-09-18 deposited with the CCDC.	2021-01-15 downloaded from the CCDC.
;
_cell_angle_alpha 86.557(4)
_cell_angle_beta 88.953(4)
_cell_angle_gamma 80.564(3)
_cell_formula_units_Z 2
_cell_length_a 8.7261(7)
_cell_length_b 10.1432(10)
_cell_length_c 10.1921(11)
_cell_measurement_reflns_used 9026
_cell_measurement_temperature 150(2)
_cell_measurement_theta_max 33.2509
_cell_measurement_theta_min 2.3669
_cell_volume 888.26(15)
_computing_cell_refinement 'SAINT V8.38A (Bruker, 2016)'
_computing_data_collection 'Apex3 v2018.1-0 (Bruker, 2018)'
_computing_data_reduction 'SAINT V8.38A (Bruker, 2016)'
_computing_structure_refinement
;  
SHELXL-2018/3 (Sheldrick, 2015, 2018), 
SHELXLE Rev988 (H\"ubschle et al., 2011)
;
_computing_structure_solution 'SHELXS-97 (Sheldrick, 2008)'
_diffrn_ambient_temperature 150(2)
_diffrn_detector_area_resol_mean 10.4167
_diffrn_measured_fraction_theta_full 0.996
_diffrn_measured_fraction_theta_max 0.993
_diffrn_measurement_device_type 'Bruker AXS D8 Quest CMOS diffractometer'
_diffrn_measurement_method 'omega and phi scans'
_diffrn_radiation_monochromator 'Triumph curved graphite crystal'
_diffrn_radiation_type MoK\a
_diffrn_radiation_wavelength 0.71073
_diffrn_reflns_av_R_equivalents 0.0283
_diffrn_reflns_av_unetI/netI 0.0217
_diffrn_reflns_Laue_measured_fraction_full 0.996
_diffrn_reflns_Laue_measured_fraction_max 0.993
_diffrn_reflns_limit_h_max 13
_diffrn_reflns_limit_h_min -13
_diffrn_reflns_limit_k_max 15
_diffrn_reflns_limit_k_min -15
_diffrn_reflns_limit_l_max 15
_diffrn_reflns_limit_l_min -15
_diffrn_reflns_number 29669
_diffrn_reflns_point_group_measured_fraction_full 0.996
_diffrn_reflns_point_group_measured_fraction_max 0.993
_diffrn_reflns_theta_full 25.242
_diffrn_reflns_theta_max 33.238
_diffrn_reflns_theta_min 2.366
_diffrn_source 'fine focus sealed tube X-ray source'
_diffrn_source_current '30 mA'
_diffrn_source_voltage '50 kV'
_exptl_absorpt_coefficient_mu 0.523
_exptl_absorpt_correction_T_max 0.7465
_exptl_absorpt_correction_T_min 0.7032
_exptl_absorpt_correction_type multi-scan
_exptl_absorpt_process_details
;
 SADABS 2016/2: Krause, L., Herbst-Irmer, R., Sheldrick G.M. & Stalke D.,
 J. Appl. Cryst. 48 (2015) 3-10
;
_exptl_crystal_colour colourless
_exptl_crystal_density_diffrn 1.822
_exptl_crystal_description fragment
_exptl_crystal_F_000 492
_exptl_crystal_size_max 0.480
_exptl_crystal_size_mid 0.320
_exptl_crystal_size_min 0.290
_refine_diff_density_max 0.463
_refine_diff_density_min -0.348
_refine_diff_density_rms 0.061
_refine_ls_extinction_coef 0.021(3)
_refine_ls_extinction_expression Fc^*^=kFc[1+0.001xFc^2^\l^3^/sin(2\q)]^-1/4^
_refine_ls_extinction_method 'SHELXL-2018/3 (Sheldrick 2018)'
_refine_ls_goodness_of_fit_ref 1.025
_refine_ls_hydrogen_treatment constr
_refine_ls_matrix_type full
_refine_ls_number_parameters 430
_refine_ls_number_reflns 6786
_refine_ls_number_restraints 786
_refine_ls_restrained_S_all 1.062
_refine_ls_R_factor_all 0.0450
_refine_ls_R_factor_gt 0.0355
_refine_ls_shift/su_max 0.001
_refine_ls_shift/su_mean 0.000
_refine_ls_structure_factor_coef Fsqd
_refine_ls_weighting_details 'w=1/[\s^2^(Fo^2^)+(0.0518P)^2^+0.4057P] where P=(Fo^2^+2Fc^2^)/3'
_refine_ls_weighting_scheme calc
_refine_ls_wR_factor_gt 0.0955
_refine_ls_wR_factor_ref 0.1022
_reflns_Friedel_coverage 0.000
_reflns_number_gt 5686
_reflns_number_total 6786
_reflns_threshold_expression 'I > 2\s(I)'
_cod_data_source_file d0nj05603k2.cif
_cod_data_source_block dmimso2f_ntf2_seigeld_111619_0m
_cod_depositor_comments 'Adding full bibliography for 7060306--7060309.cif.'
_cod_original_cell_volume 888.27(15)
_cod_database_code 7060307
_shelx_shelxl_version_number 2018/3
_shelx_space_group_comment
;
The symmetry employed for this shelxl refinement is uniquely defined
by the following loop, which should always be used as a source of
symmetry information in preference to the above space-group names.
They are only intended as comments.
;
_shelx_estimated_absorpt_t_min 0.788
_shelx_estimated_absorpt_t_max 0.863

loop_
_space_group_symop_operation_xyz
'x, y, z'
'-x, -y, -z'

loop_
_atom_site_label
_atom_site_type_symbol
_atom_site_fract_x
_atom_site_fract_y
_atom_site_fract_z
_atom_site_U_iso_or_equiv
_atom_site_adp_type
_atom_site_occupancy
_atom_site_site_symmetry_order
_atom_site_calc_flag
_atom_site_refinement_flags_posn
_atom_site_refinement_flags_adp
_atom_site_refinement_flags_occupancy
_atom_site_disorder_assembly
_atom_site_disorder_group
S1 S -0.19418(3) 0.19741(3) 0.05240(3) 0.02487(8) Uani 1 1 d . . . . .
F1 F -0.20133(11) 0.34003(9) -0.01612(10) 0.0390(2) Uani 1 1 d . . . . .
N2A N 0.2470(3) 0.2982(2) 0.6303(3) 0.0243(4) Uani 0.8832(19) 1 d D U P A 1
S2 S 0.16918(10) 0.16859(9) 0.65089(9) 0.02147(12) Uani 0.8832(19) 1 d D U P A 1
O4 O 0.2364(2) 0.07727(19) 0.5548(2) 0.0410(5) Uani 0.8832(19) 1 d D U P A 1
O5 O 0.1542(3) 0.1181(2) 0.7826(2) 0.0404(4) Uani 0.8832(19) 1 d D U P A 1
C10A C -0.0286(3) 0.2236(2) 0.5911(3) 0.0362(4) Uani 0.8832(19) 1 d D U P A 1
F2 F -0.0267(2) 0.2650(2) 0.46684(15) 0.0687(5) Uani 0.8832(19) 1 d D U P A 1
F3 F -0.1052(4) 0.3205(3) 0.6588(3) 0.0629(8) Uani 0.8832(19) 1 d D U P A 1
F4 F -0.1070(2) 0.1209(2) 0.6036(2) 0.0615(5) Uani 0.8832(19) 1 d D U P A 1
S3 S 0.25196(12) 0.40495(11) 0.73572(10) 0.02447(14) Uani 0.8832(19) 1 d D U P A 1
O6 O 0.1270(2) 0.42043(17) 0.83027(16) 0.0314(3) Uani 0.8832(19) 1 d D U P A 1
O7 O 0.2923(2) 0.52342(16) 0.6699(2) 0.0463(4) Uani 0.8832(19) 1 d D U P A 1
C11A C 0.4247(3) 0.3351(2) 0.8334(3) 0.0339(4) Uani 0.8832(19) 1 d D U P A 1
F5 F 0.5496(3) 0.3075(4) 0.7569(3) 0.0510(5) Uani 0.8832(19) 1 d D U P A 1
F6 F 0.4501(3) 0.42302(16) 0.9181(2) 0.0639(6) Uani 0.8832(19) 1 d D U P A 1
F7 F 0.40567(15) 0.22136(13) 0.90014(13) 0.0396(3) Uani 0.8832(19) 1 d D U P A 1
N2B N 0.261(3) 0.2765(17) 0.637(2) 0.026(2) Uani 0.1168(19) 1 d D U P A 2
S2B S 0.1455(10) 0.1755(10) 0.6696(9) 0.0394(14) Uani 0.1168(19) 1 d D U P A 2
O4B O 0.2121(19) 0.0592(15) 0.5912(15) 0.040(3) Uani 0.1168(19) 1 d D U P A 2
O5B O 0.1094(18) 0.1421(19) 0.7959(14) 0.036(2) Uani 0.1168(19) 1 d D U P A 2
C10B C -0.033(2) 0.2435(18) 0.5865(18) 0.0362(4) Uani 0.1168(19) 1 d D U P A 2
F2B F -0.0241(16) 0.3278(14) 0.4858(14) 0.061(2) Uani 0.1168(19) 1 d D U P A 2
F3B F -0.109(2) 0.3122(18) 0.6823(19) 0.031(2) Uani 0.1168(19) 1 d D U P A 2
F4B F -0.1037(15) 0.1488(14) 0.5467(12) 0.048(2) Uani 0.1168(19) 1 d D U P A 2
S3B S 0.2721(10) 0.4071(10) 0.7116(8) 0.0356(14) Uani 0.1168(19) 1 d D U P A 2
O6B O 0.1380(17) 0.4486(16) 0.7948(14) 0.040(3) Uani 0.1168(19) 1 d D U P A 2
O7B O 0.3343(17) 0.4993(14) 0.6293(14) 0.045(2) Uani 0.1168(19) 1 d D U P A 2
C11B C 0.424(2) 0.3525(18) 0.8330(18) 0.0339(4) Uani 0.1168(19) 1 d D U P A 2
F5B F 0.559(2) 0.310(3) 0.782(2) 0.0510(5) Uani 0.1168(19) 1 d D U P A 2
F6B F 0.446(2) 0.4610(14) 0.890(2) 0.0639(6) Uani 0.1168(19) 1 d D U P A 2
F7B F 0.3870(14) 0.2632(11) 0.9169(12) 0.0396(3) Uani 0.1168(19) 1 d D U P A 2
O1 O -0.14649(13) 0.10680(11) -0.04617(11) 0.0371(2) Uani 1 1 d . . . . .
O2 O -0.33765(12) 0.19761(14) 0.11843(12) 0.0423(3) Uani 1 1 d . . . . .
N1A N 0.39996(13) 0.25958(12) 0.32896(11) 0.0198(2) Uani 0.8832(19) 1 d D U P A 1
N3A N 0.21483(13) 0.26176(12) 0.19055(11) 0.0206(2) Uani 0.8832(19) 1 d D U P A 1
C4A C 0.20626(19) 0.39167(14) 0.23051(17) 0.0263(3) Uani 0.8832(19) 1 d D U P A 1
H4A H 0.132806 0.467404 0.202277 0.032 Uiso 0.8832(19) 1 calc R U P A 1
C5A C 0.32162(18) 0.38960(13) 0.31663(16) 0.0262(3) Uani 0.8832(19) 1 d D U P A 1
H5A H 0.344940 0.463682 0.360766 0.031 Uiso 0.8832(19) 1 calc R U P A 1
C2A C 0.33382(14) 0.18278(13) 0.25257(12) 0.0192(2) Uani 0.8832(19) 1 d D U P A 1
C8A C 0.5326(3) 0.2173(5) 0.4146(4) 0.0264(5) Uani 0.8832(19) 1 d D U P A 1
H8AA H 0.496914 0.183392 0.499883 0.040 Uiso 0.8832(19) 1 calc R U P A 1
H8AB H 0.585532 0.293608 0.427090 0.040 Uiso 0.8832(19) 1 calc R U P A 1
H8AC H 0.604849 0.146241 0.374445 0.040 Uiso 0.8832(19) 1 calc R U P A 1
C9A C 0.3849(2) 0.03776(15) 0.2389(2) 0.0309(3) Uani 0.8832(19) 1 d D U P A 1
H9AA H 0.493663 0.021930 0.209587 0.046 Uiso 0.8832(19) 1 calc R U P A 1
H9AB H 0.320006 0.006028 0.174005 0.046 Uiso 0.8832(19) 1 calc R U P A 1
H9AC H 0.374984 -0.010727 0.323873 0.046 Uiso 0.8832(19) 1 calc R U P A 1
C6A C 0.1071(3) 0.2235(5) 0.0970(3) 0.0240(7) Uani 0.8832(19) 1 d D U P A 1
H6AA H 0.155566 0.140191 0.056689 0.029 Uiso 0.8832(19) 1 calc R U P A 1
H6AB H 0.085053 0.294814 0.025962 0.029 Uiso 0.8832(19) 1 calc R U P A 1
C7A C -0.04486(14) 0.20163(13) 0.16545(12) 0.0249(2) Uani 0.8832(19) 1 d D U P A 1
H7AA H -0.078004 0.274665 0.225150 0.030 Uiso 0.8832(19) 1 calc R U P A 1
H7AB H -0.026992 0.116152 0.219415 0.030 Uiso 0.8832(19) 1 calc R U P A 1
N1B N 0.4210(9) 0.1899(9) 0.3234(8) 0.0216(13) Uani 0.1168(19) 1 d D U P A 2
N3B N 0.2381(9) 0.1783(8) 0.1910(8) 0.0220(14) Uani 0.1168(19) 1 d D U P A 2
C4B C 0.3177(15) 0.0477(10) 0.2144(12) 0.0289(18) Uani 0.1168(19) 1 d D U P A 2
H4B H 0.292354 -0.031114 0.180247 0.035 Uiso 0.1168(19) 1 calc R U P A 2
C5B C 0.4354(12) 0.0546(10) 0.2933(11) 0.0258(17) Uani 0.1168(19) 1 d D U P A 2
H5B H 0.513370 -0.016979 0.323307 0.031 Uiso 0.1168(19) 1 calc R U P A 2
C2B C 0.3029(11) 0.2595(9) 0.2628(9) 0.0214(14) Uani 0.1168(19) 1 d D U P A 2
C8B C 0.549(3) 0.214(4) 0.405(4) 0.0264(5) Uani 0.1168(19) 1 d D U P A 2
H8BA H 0.594262 0.130053 0.452779 0.040 Uiso 0.1168(19) 1 calc R U P A 2
H8BB H 0.509750 0.280763 0.468337 0.040 Uiso 0.1168(19) 1 calc R U P A 2
H8BC H 0.628874 0.246693 0.349192 0.040 Uiso 0.1168(19) 1 calc R U P A 2
C9B C 0.2526(16) 0.4035(9) 0.2728(14) 0.0258(16) Uani 0.1168(19) 1 d D U P A 2
H9BA H 0.250065 0.424893 0.365379 0.039 Uiso 0.1168(19) 1 calc R U P A 2
H9BB H 0.148584 0.429517 0.235476 0.039 Uiso 0.1168(19) 1 calc R U P A 2
H9BC H 0.325546 0.452566 0.224183 0.039 Uiso 0.1168(19) 1 calc R U P A 2
C6B C 0.1107(18) 0.208(4) 0.096(2) 0.022(3) Uani 0.1168(19) 1 d D U P A 2
H6BA H 0.127060 0.142893 0.026564 0.026 Uiso 0.1168(19) 1 calc R U P A 2
H6BB H 0.109632 0.298846 0.053324 0.026 Uiso 0.1168(19) 1 calc R U P A 2
C7B C -0.04486(14) 0.20163(13) 0.16545(12) 0.0249(2) Uani 0.1168(19) 1 d D U P A 2
H7BA H -0.072738 0.280688 0.218691 0.030 Uiso 0.1168(19) 1 calc R U P A 2
H7BB H -0.034542 0.120530 0.225799 0.030 Uiso 0.1168(19) 1 calc R U P A 2

loop_
_atom_site_aniso_label
_atom_site_aniso_U_11
_atom_site_aniso_U_22
_atom_site_aniso_U_33
_atom_site_aniso_U_23
_atom_site_aniso_U_13
_atom_site_aniso_U_12
S1 0.02009(13) 0.03033(15) 0.02460(14) -0.00224(10) -0.00496(10) -0.00457(10)
F1 0.0379(5) 0.0311(4) 0.0459(5) 0.0078(4) -0.0152(4) -0.0015(3)
N2A 0.0265(9) 0.0250(8) 0.0233(7) -0.0038(6) 0.0009(6) -0.0094(7)
S2 0.0211(2) 0.01843(18) 0.0254(2) -0.00458(15) -0.00113(16) -0.00341(15)
O4 0.0354(8) 0.0347(8) 0.0551(11) -0.0253(8) 0.0094(7) -0.0052(6)
O5 0.0508(12) 0.0345(9) 0.0372(8) 0.0099(6) -0.0041(7) -0.0146(8)
C10A 0.0238(6) 0.0431(10) 0.0437(8) -0.0186(7) -0.0080(5) -0.0044(6)
F2 0.0636(9) 0.1003(14) 0.0404(7) 0.0032(8) -0.0307(6) -0.0074(11)
F3 0.0303(9) 0.0678(13) 0.0890(19) -0.0438(13) -0.0115(10) 0.0118(9)
F4 0.0409(7) 0.0703(11) 0.0840(12) -0.0285(10) -0.0024(9) -0.0322(7)
S3 0.0250(2) 0.0182(2) 0.0308(3) -0.00395(19) -0.00582(18) -0.00374(16)
O6 0.0276(6) 0.0319(8) 0.0322(8) -0.0110(5) -0.0035(5) 0.0063(5)
O7 0.0563(11) 0.0251(7) 0.0608(11) 0.0014(6) -0.0076(8) -0.0171(7)
C11A 0.0254(6) 0.0315(9) 0.0452(7) -0.0169(7) -0.0122(5) 0.0006(6)
F5 0.0222(5) 0.0608(7) 0.0716(14) -0.0189(10) -0.0010(7) -0.0054(5)
F6 0.0547(7) 0.0501(10) 0.0861(13) -0.0417(9) -0.0438(8) 0.0120(8)
F7 0.0367(6) 0.0390(7) 0.0392(6) -0.0020(5) -0.0151(4) 0.0074(5)
N2B 0.025(4) 0.030(4) 0.024(4) -0.007(4) -0.005(3) -0.005(4)
S2B 0.033(3) 0.045(2) 0.043(3) 0.004(2) -0.014(2) -0.0143(19)
O4B 0.032(5) 0.039(4) 0.047(5) -0.013(4) -0.006(4) 0.002(4)
O5B 0.039(5) 0.043(5) 0.029(4) 0.003(4) 0.003(4) -0.018(4)
C10B 0.0238(6) 0.0431(10) 0.0437(8) -0.0186(7) -0.0080(5) -0.0044(6)
F2B 0.045(4) 0.072(5) 0.063(4) 0.004(4) -0.027(4) 0.002(4)
F3B 0.015(4) 0.037(4) 0.045(4) -0.014(3) 0.012(3) -0.013(3)
F4B 0.035(3) 0.061(4) 0.054(4) -0.009(4) -0.019(4) -0.024(3)
S3B 0.035(3) 0.032(2) 0.039(3) -0.0100(19) -0.024(2) 0.0015(19)
O6B 0.033(4) 0.043(5) 0.043(5) -0.016(4) -0.015(4) 0.001(4)
O7B 0.048(5) 0.037(4) 0.053(5) 0.005(4) -0.020(4) -0.017(4)
C11B 0.0254(6) 0.0315(9) 0.0452(7) -0.0169(7) -0.0122(5) 0.0006(6)
F5B 0.0222(5) 0.0608(7) 0.0716(14) -0.0189(10) -0.0010(7) -0.0054(5)
F6B 0.0547(7) 0.0501(10) 0.0861(13) -0.0417(9) -0.0438(8) 0.0120(8)
F7B 0.0367(6) 0.0390(7) 0.0392(6) -0.0020(5) -0.0151(4) 0.0074(5)
O1 0.0370(5) 0.0389(6) 0.0372(5) -0.0149(4) -0.0062(4) -0.0058(4)
O2 0.0221(4) 0.0687(8) 0.0377(5) -0.0041(5) -0.0011(4) -0.0117(5)
N1A 0.0178(5) 0.0184(5) 0.0236(5) -0.0019(4) -0.0023(4) -0.0031(4)
N3A 0.0185(5) 0.0209(5) 0.0223(5) -0.0017(4) -0.0025(4) -0.0031(4)
C4A 0.0254(7) 0.0182(6) 0.0340(7) -0.0004(5) -0.0064(6) 0.0000(5)
C5A 0.0254(6) 0.0177(6) 0.0358(7) -0.0049(5) -0.0040(6) -0.0030(5)
C2A 0.0176(5) 0.0176(5) 0.0224(5) -0.0018(4) -0.0006(4) -0.0026(4)
C8A 0.0180(9) 0.0343(7) 0.0268(9) -0.0033(6) -0.0036(8) -0.0034(8)
C9A 0.0282(8) 0.0187(6) 0.0453(9) -0.0069(6) -0.0070(7) -0.0005(6)
C6A 0.0210(8) 0.0307(17) 0.0212(7) -0.0035(7) -0.0026(6) -0.0056(7)
C7A 0.0215(5) 0.0328(6) 0.0210(5) -0.0005(4) -0.0046(4) -0.0064(4)
N1B 0.021(3) 0.021(3) 0.025(3) -0.003(3) 0.003(2) -0.012(2)
N3B 0.022(3) 0.018(3) 0.025(3) 0.000(2) 0.000(2) 0.000(2)
C4B 0.028(4) 0.022(3) 0.038(4) -0.015(3) -0.010(4) -0.004(3)
C5B 0.021(3) 0.025(3) 0.033(4) -0.006(3) -0.009(3) -0.004(3)
C2B 0.023(3) 0.016(3) 0.025(3) 0.000(2) 0.001(2) -0.005(2)
C8B 0.0180(9) 0.0343(7) 0.0268(9) -0.0033(6) -0.0036(8) -0.0034(8)
C9B 0.024(4) 0.019(3) 0.035(4) -0.006(3) -0.015(3) -0.003(3)
C6B 0.020(4) 0.024(4) 0.021(4) 0.003(4) -0.006(4) -0.002(4)
C7B 0.0215(5) 0.0328(6) 0.0210(5) -0.0005(4) -0.0046(4) -0.0064(4)

loop_
_atom_type_symbol
_atom_type_description
_atom_type_scat_dispersion_real
_atom_type_scat_dispersion_imag
_atom_type_scat_source
C C 0.0033 0.0016 'International Tables Vol C Tables 4.2.6.8 and 6.1.1.4'
H H 0.0000 0.0000 'International Tables Vol C Tables 4.2.6.8 and 6.1.1.4'
F F 0.0171 0.0103 'International Tables Vol C Tables 4.2.6.8 and 6.1.1.4'
N N 0.0061 0.0033 'International Tables Vol C Tables 4.2.6.8 and 6.1.1.4'
O O 0.0106 0.0060 'International Tables Vol C Tables 4.2.6.8 and 6.1.1.4'
S S 0.1246 0.1234 'International Tables Vol C Tables 4.2.6.8 and 6.1.1.4'

loop_
_geom_angle_atom_site_label_1
_geom_angle_atom_site_label_2
_geom_angle_atom_site_label_3
_geom_angle
_geom_angle_site_symmetry_1
_geom_angle_site_symmetry_3
_geom_angle_publ_flag
O2 S1 O1 120.76(7) . . ?
O2 S1 F1 106.15(7) . . ?
O1 S1 F1 105.75(7) . . ?
O2 S1 C7A 110.55(6) . . ?
O1 S1 C7A 111.91(6) . . ?
F1 S1 C7A 99.10(6) . . ?
O2 S1 C7B 110.55(6) . . ?
O1 S1 C7B 111.91(6) . . ?
F1 S1 C7B 99.10(6) . . ?
S3 N2A S2 125.44(17) . . ?
O5 S2 O4 118.48(13) . . ?
O5 S2 N2A 116.51(15) . . ?
O4 S2 N2A 107.21(12) . . ?
O5 S2 C10A 106.17(13) . . ?
O4 S2 C10A 102.97(13) . . ?
N2A S2 C10A 103.56(13) . . ?
F2 C10A F3 108.8(2) . . ?
F2 C10A F4 108.7(2) . . ?
F3 C10A F4 107.2(3) . . ?
F2 C10A S2 110.59(19) . . ?
F3 C10A S2 112.3(2) . . ?
F4 C10A S2 109.12(17) . . ?
O7 S3 O6 117.95(12) . . ?
O7 S3 N2A 108.23(12) . . ?
O6 S3 N2A 116.70(13) . . ?
O7 S3 C11A 104.14(12) . . ?
O6 S3 C11A 104.32(12) . . ?
N2A S3 C11A 103.58(13) . . ?
F6 C11A F5 109.1(2) . . ?
F6 C11A F7 108.7(2) . . ?
F5 C11A F7 107.3(2) . . ?
F6 C11A S3 109.17(16) . . ?
F5 C11A S3 111.2(2) . . ?
F7 C11A S3 111.35(16) . . ?
S2B N2B S3B 126.5(14) . . ?
O5B S2B O4B 114.5(11) . . ?
O5B S2B N2B 120.7(12) . . ?
O4B S2B N2B 102.3(10) . . ?
O5B S2B C10B 107.7(10) . . ?
O4B S2B C10B 103.6(10) . . ?
N2B S2B C10B 106.5(11) . . ?
F2B C10B F4B 107.1(14) . . ?
F2B C10B F3B 107.4(16) . . ?
F4B C10B F3B 113.6(17) . . ?
F2B C10B S2B 117.0(13) . . ?
F4B C10B S2B 111.6(12) . . ?
F3B C10B S2B 100.1(13) . . ?
O7B S3B O6B 121.1(11) . . ?
O7B S3B N2B 110.5(10) . . ?
O6B S3B N2B 113.3(11) . . ?
O7B S3B C11B 103.5(9) . . ?
O6B S3B C11B 101.8(10) . . ?
N2B S3B C11B 104.2(11) . . ?
F7B C11B F5B 109.8(19) . . ?
F7B C11B F6B 111.8(17) . . ?
F5B C11B F6B 103.2(18) . . ?
F7B C11B S3B 111.9(12) . . ?
F5B C11B S3B 113.9(16) . . ?
F6B C11B S3B 105.9(12) . . ?
C2A N1A C5A 109.54(12) . . ?
C2A N1A C8A 126.9(2) . . ?
C5A N1A C8A 123.5(2) . . ?
C2A N3A C4A 108.83(12) . . ?
C2A N3A C6A 127.9(2) . . ?
C4A N3A C6A 123.3(2) . . ?
C5A C4A N3A 107.00(12) . . ?
C5A C4A H4A 126.5 . . ?
N3A C4A H4A 126.5 . . ?
C4A C5A N1A 107.21(12) . . ?
C4A C5A H5A 126.4 . . ?
N1A C5A H5A 126.4 . . ?
N1A C2A N3A 107.42(11) . . ?
N1A C2A C9A 125.60(13) . . ?
N3A C2A C9A 126.98(13) . . ?
N1A C8A H8AA 109.5 . . ?
N1A C8A H8AB 109.5 . . ?
H8AA C8A H8AB 109.5 . . ?
N1A C8A H8AC 109.5 . . ?
H8AA C8A H8AC 109.5 . . ?
H8AB C8A H8AC 109.5 . . ?
C2A C9A H9AA 109.5 . . ?
C2A C9A H9AB 109.5 . . ?
H9AA C9A H9AB 109.5 . . ?
C2A C9A H9AC 109.5 . . ?
H9AA C9A H9AC 109.5 . . ?
H9AB C9A H9AC 109.5 . . ?
N3A C6A C7A 110.8(2) . . ?
N3A C6A H6AA 109.5 . . ?
C7A C6A H6AA 109.5 . . ?
N3A C6A H6AB 109.5 . . ?
C7A C6A H6AB 109.5 . . ?
H6AA C6A H6AB 108.1 . . ?
C6A C7A S1 112.12(12) . . ?
C6A C7A H7AA 109.2 . . ?
S1 C7A H7AA 109.2 . . ?
C6A C7A H7AB 109.2 . . ?
S1 C7A H7AB 109.2 . . ?
H7AA C7A H7AB 107.9 . . ?
C2B N1B C5B 109.9(8) . . ?
C2B N1B C8B 138.0(18) . . ?
C5B N1B C8B 111.9(18) . . ?
C2B N3B C4B 108.4(8) . . ?
C2B N3B C6B 130.4(18) . . ?
C4B N3B C6B 121.2(18) . . ?
C5B C4B N3B 107.1(8) . . ?
C5B C4B H4B 126.4 . . ?
N3B C4B H4B 126.4 . . ?
C4B C5B N1B 106.0(9) . . ?
C4B C5B H5B 127.0 . . ?
N1B C5B H5B 127.0 . . ?
N1B C2B N3B 108.5(8) . . ?
N1B C2B C9B 124.6(9) . . ?
N3B C2B C9B 126.9(9) . . ?
N1B C8B H8BA 109.5 . . ?
N1B C8B H8BB 109.5 . . ?
H8BA C8B H8BB 109.5 . . ?
N1B C8B H8BC 109.5 . . ?
H8BA C8B H8BC 109.5 . . ?
H8BB C8B H8BC 109.5 . . ?
C2B C9B H9BA 109.5 . . ?
C2B C9B H9BB 109.5 . . ?
H9BA C9B H9BB 109.5 . . ?
C2B C9B H9BC 109.5 . . ?
H9BA C9B H9BC 109.5 . . ?
H9BB C9B H9BC 109.5 . . ?
N3B C6B C7B 110.0(13) . . ?
N3B C6B H6BA 109.7 . . ?
C7B C6B H6BA 109.7 . . ?
N3B C6B H6BB 109.7 . . ?
C7B C6B H6BB 109.7 . . ?
H6BA C6B H6BB 108.2 . . ?
C6B C7B S1 111.6(7) . . ?
C6B C7B H7BA 109.3 . . ?
S1 C7B H7BA 109.3 . . ?
C6B C7B H7BB 109.3 . . ?
S1 C7B H7BB 109.3 . . ?
H7BA C7B H7BB 108.0 . . ?

loop_
_geom_bond_atom_site_label_1
_geom_bond_atom_site_label_2
_geom_bond_distance
_geom_bond_site_symmetry_2
_geom_bond_publ_flag
S1 O2 1.4103(11) . ?
S1 O1 1.4133(11) . ?
S1 F1 1.5604(9) . ?
S1 C7A 1.7625(12) . ?
S1 C7B 1.7625(12) . ?
N2A S3 1.576(2) . ?
N2A S2 1.5774(19) . ?
S2 O5 1.420(2) . ?
S2 O4 1.4387(17) . ?
S2 C10A 1.828(2) . ?
C10A F2 1.311(3) . ?
C10A F3 1.318(3) . ?
C10A F4 1.336(3) . ?
S3 O7 1.4324(18) . ?
S3 O6 1.4370(17) . ?
S3 C11A 1.840(2) . ?
C11A F6 1.323(2) . ?
C11A F5 1.330(3) . ?
C11A F7 1.336(3) . ?
N2B S2B 1.568(14) . ?
N2B S3B 1.584(14) . ?
S2B O5B 1.356(13) . ?
S2B O4B 1.496(13) . ?
S2B C10B 1.802(14) . ?
C10B F2B 1.306(16) . ?
C10B F4B 1.310(16) . ?
C10B F3B 1.336(16) . ?
S3B O7B 1.389(13) . ?
S3B O6B 1.453(13) . ?
S3B C11B 1.828(14) . ?
C11B F7B 1.285(16) . ?
C11B F5B 1.296(16) . ?
C11B F6B 1.315(16) . ?
N1A C2A 1.3353(16) . ?
N1A C5A 1.3820(18) . ?
N1A C8A 1.454(3) . ?
N3A C2A 1.3453(16) . ?
N3A C4A 1.3924(19) . ?
N3A C6A 1.463(3) . ?
C4A C5A 1.344(2) . ?
C4A H4A 0.9500 . ?
C5A H5A 0.9500 . ?
C2A C9A 1.4797(19) . ?
C8A H8AA 0.9800 . ?
C8A H8AB 0.9800 . ?
C8A H8AC 0.9800 . ?
C9A H9AA 0.9800 . ?
C9A H9AB 0.9800 . ?
C9A H9AC 0.9800 . ?
C6A C7A 1.530(3) . ?
C6A H6AA 0.9900 . ?
C6A H6AB 0.9900 . ?
C7A H7AA 0.9900 . ?
C7A H7AB 0.9900 . ?
N1B C2B 1.294(11) . ?
N1B C5B 1.409(12) . ?
N1B C8B 1.467(16) . ?
N3B C2B 1.332(11) . ?
N3B C4B 1.401(12) . ?
N3B C6B 1.471(16) . ?
C4B C5B 1.330(13) . ?
C4B H4B 0.9500 . ?
C5B H5B 0.9500 . ?
C2B C9B 1.464(11) . ?
C8B H8BA 0.9800 . ?
C8B H8BB 0.9800 . ?
C8B H8BC 0.9800 . ?
C9B H9BA 0.9800 . ?
C9B H9BB 0.9800 . ?
C9B H9BC 0.9800 . ?
C6B C7B 1.530(18) . ?
C6B H6BA 0.9900 . ?
C6B H6BB 0.9900 . ?
C7B H7BA 0.9900 . ?
C7B H7BB 0.9900 . ?

loop_
_geom_torsion_atom_site_label_1
_geom_torsion_atom_site_label_2
_geom_torsion_atom_site_label_3
_geom_torsion_atom_site_label_4
_geom_torsion
_geom_torsion_site_symmetry_1
_geom_torsion_site_symmetry_2
_geom_torsion_site_symmetry_3
_geom_torsion_site_symmetry_4
_geom_torsion_publ_flag
S3 N2A S2 O5 -24.3(3) . . . . ?
S3 N2A S2 O4 -159.7(2) . . . . ?
S3 N2A S2 C10A 91.9(2) . . . . ?
O5 S2 C10A F2 -176.33(19) . . . . ?
O4 S2 C10A F2 -51.1(2) . . . . ?
N2A S2 C10A F2 60.4(2) . . . . ?
O5 S2 C10A F3 61.9(3) . . . . ?
O4 S2 C10A F3 -172.9(2) . . . . ?
N2A S2 C10A F3 -61.3(3) . . . . ?
O5 S2 C10A F4 -56.8(2) . . . . ?
O4 S2 C10A F4 68.4(2) . . . . ?
N2A S2 C10A F4 179.95(19) . . . . ?
S2 N2A S3 O7 -164.15(19) . . . . ?
S2 N2A S3 O6 -28.3(3) . . . . ?
S2 N2A S3 C11A 85.7(2) . . . . ?
O7 S3 C11A F6 60.8(2) . . . . ?
O6 S3 C11A F6 -63.5(2) . . . . ?
N2A S3 C11A F6 173.9(2) . . . . ?
O7 S3 C11A F5 -59.6(2) . . . . ?
O6 S3 C11A F5 176.2(2) . . . . ?
N2A S3 C11A F5 53.6(2) . . . . ?
O7 S3 C11A F7 -179.10(17) . . . . ?
O6 S3 C11A F7 56.6(2) . . . . ?
N2A S3 C11A F7 -66.0(2) . . . . ?
S3B N2B S2B O5B -39(2) . . . . ?
S3B N2B S2B O4B -167.1(18) . . . . ?
S3B N2B S2B C10B 84(2) . . . . ?
O5B S2B C10B F2B 153.5(16) . . . . ?
O4B S2B C10B F2B -84.8(16) . . . . ?
N2B S2B C10B F2B 22.7(18) . . . . ?
O5B S2B C10B F4B -82.6(17) . . . . ?
O4B S2B C10B F4B 39.0(16) . . . . ?
N2B S2B C10B F4B 146.5(15) . . . . ?
O5B S2B C10B F3B 37.9(16) . . . . ?
O4B S2B C10B F3B 159.6(12) . . . . ?
N2B S2B C10B F3B -92.9(14) . . . . ?
S2B N2B S3B O7B -154.9(17) . . . . ?
S2B N2B S3B O6B -15(2) . . . . ?
S2B N2B S3B C11B 95(2) . . . . ?
O7B S3B C11B F7B -178.6(14) . . . . ?
O6B S3B C11B F7B 55.0(16) . . . . ?
N2B S3B C11B F7B -63.0(17) . . . . ?
O7B S3B C11B F5B -53(2) . . . . ?
O6B S3B C11B F5B -179.6(19) . . . . ?
N2B S3B C11B F5B 62(2) . . . . ?
O7B S3B C11B F6B 59.4(17) . . . . ?
O6B S3B C11B F6B -66.9(17) . . . . ?
N2B S3B C11B F6B 175.0(16) . . . . ?
C2A N3A C4A C5A 0.22(17) . . . . ?
C6A N3A C4A C5A 179.60(17) . . . . ?
N3A C4A C5A N1A 0.06(17) . . . . ?
C2A N1A C5A C4A -0.32(17) . . . . ?
C8A N1A C5A C4A -179.7(2) . . . . ?
C5A N1A C2A N3A 0.46(15) . . . . ?
C8A N1A C2A N3A 179.8(2) . . . . ?
C5A N1A C2A C9A 179.83(14) . . . . ?
C8A N1A C2A C9A -0.8(3) . . . . ?
C4A N3A C2A N1A -0.42(15) . . . . ?
C6A N3A C2A N1A -179.76(17) . . . . ?
C4A N3A C2A C9A -179.78(14) . . . . ?
C6A N3A C2A C9A 0.9(3) . . . . ?
C2A N3A C6A C7A 98.2(3) . . . . ?
C4A N3A C6A C7A -81.0(3) . . . . ?
N3A C6A C7A S1 165.0(2) . . . . ?
O2 S1 C7A C6A -171.1(2) . . . . ?
O1 S1 C7A C6A 51.2(2) . . . . ?
F1 S1 C7A C6A -59.9(2) . . . . ?
C2B N3B C4B C5B -4.0(14) . . . . ?
C6B N3B C4B C5B 173.4(12) . . . . ?
N3B C4B C5B N1B 3.2(14) . . . . ?
C2B N1B C5B C4B -1.4(13) . . . . ?
C8B N1B C5B C4B -177(2) . . . . ?
C5B N1B C2B N3B -1.1(12) . . . . ?
C8B N1B C2B N3B 173(3) . . . . ?
C5B N1B C2B C9B 179.3(10) . . . . ?
C8B N1B C2B C9B -7(3) . . . . ?
C4B N3B C2B N1B 3.1(12) . . . . ?
C6B N3B C2B N1B -174.0(13) . . . . ?
C4B N3B C2B C9B -177.3(11) . . . . ?
C6B N3B C2B C9B 5.6(19) . . . . ?
C2B N3B C6B C7B -91(3) . . . . ?
C4B N3B C6B C7B 92(3) . . . . ?
N3B C6B C7B S1 -166.0(18) . . . . ?
O2 S1 C7B C6B -177.2(18) . . . . ?
O1 S1 C7B C6B 45.1(18) . . . . ?
F1 S1 C7B C6B -66.1(18) . . . . ?
